data_1543579
loop_
_publ_author_name
'Li Li'
'Hong Chen'
'Yong-Zhen Qiao'
'Yun-Yin Niu'

_publ_section_title
;
 The subtle effect of methyl substituent in C2-symmetric template on the
 formation of halocluster hybrids
;
_journal_name_full 'Inorganica Chimica Acta'
_journal_page_first 227
_journal_page_last 232
_journal_paper_doi 10.1016/j.ica.2013.09.029
_journal_volume 409B
_journal_year 2014
_chemical_formula_sum 'C9 H12 Cu2 I3 N2'
_chemical_formula_weight 655.99
_space_group_IT_number 14
_symmetry_cell_setting monoclinic
_symmetry_space_group_name_Hall '-P 2ybc'
_symmetry_space_group_name_H-M 'P 1 21/c 1'
_atom_sites_solution_hydrogens geom
_atom_sites_solution_primary direct
_atom_sites_solution_secondary difmap
_cell_angle_alpha 90.00
_cell_angle_beta 103.69(3)
_cell_angle_gamma 90.00
_cell_formula_units_Z 4
_cell_length_a 6.611(6)
_cell_length_b 16.669(15)
_cell_length_c 13.969(11)
_cell_measurement_temperature 293(2)
_cell_volume 1496(2)
_computing_cell_refinement 'Bruker SMART'
_computing_data_collection 'Bruker SMART'
_computing_data_reduction 'Bruker SHELXTL'
_computing_molecular_graphics 'Bruker SHELXTL'
_computing_publication_material 'Bruker SHELXTL'
_computing_structure_refinement 'SHELXL-97 (Sheldrick, 1997)'
_computing_structure_solution 'SHELXS-97 (Sheldrick, 1990)'
_diffrn_ambient_temperature 293(2)
_diffrn_measured_fraction_theta_full 1.000
_diffrn_measured_fraction_theta_max 1.000
_diffrn_measurement_device_type 'CCD area detector'
_diffrn_measurement_method 'phi and omega scans'
_diffrn_radiation_monochromator graphite
_diffrn_radiation_source 'fine-focus sealed tube'
_diffrn_radiation_type MoK\a
_diffrn_radiation_wavelength 0.71073
_diffrn_reflns_av_R_equivalents 0.0450
_diffrn_reflns_av_sigmaI/netI 0.0478
_diffrn_reflns_limit_h_max 7
_diffrn_reflns_limit_h_min -7
_diffrn_reflns_limit_k_max 19
_diffrn_reflns_limit_k_min -19
_diffrn_reflns_limit_l_max 16
_diffrn_reflns_limit_l_min -12
_diffrn_reflns_number 8176
_diffrn_reflns_theta_full 25.01
_diffrn_reflns_theta_max 25.01
_diffrn_reflns_theta_min 1.93
_exptl_absorpt_coefficient_mu 9.013
_exptl_absorpt_correction_T_max 0.2658
_exptl_absorpt_correction_T_min 0.2310
_exptl_absorpt_correction_type multi-scan
_exptl_absorpt_process_details sadabs
_exptl_crystal_colour colorless
_exptl_crystal_density_diffrn 2.913
_exptl_crystal_density_method 'not measured'
_exptl_crystal_description block
_exptl_crystal_F_000 1188
_exptl_crystal_size_max 0.23
_exptl_crystal_size_mid 0.21
_exptl_crystal_size_min 0.20
_refine_diff_density_max 1.139
_refine_diff_density_min -1.357
_refine_diff_density_rms 0.183
_refine_ls_extinction_method none
_refine_ls_goodness_of_fit_ref 1.063
_refine_ls_hydrogen_treatment constr
_refine_ls_matrix_type full
_refine_ls_number_parameters 147
_refine_ls_number_reflns 2632
_refine_ls_number_restraints 0
_refine_ls_restrained_S_all 1.063
_refine_ls_R_factor_all 0.0489
_refine_ls_R_factor_gt 0.0359
_refine_ls_shift/su_max 0.002
_refine_ls_shift/su_mean 0.000
_refine_ls_structure_factor_coef Fsqd
_refine_ls_weighting_details 'calc w=1/[\s^2^(Fo^2^)+(0.0384P)^2^+2.5966P] where P=(Fo^2^+2Fc^2^)/3'
_refine_ls_weighting_scheme calc
_refine_ls_wR_factor_gt 0.0851
_refine_ls_wR_factor_ref 0.0917
_reflns_number_gt 2088
_reflns_number_total 2632
_reflns_threshold_expression >2sigma(I)
_cod_data_source_file ICA-2014-409B-227-232-2.cif
_cod_data_source_block 2
_cod_depositor_comments
;
The following automatic conversions were performed:

'_journal_paper_doi' value 'doi:10.1016/j.ica.2013.09.029' was
changed to '10.1016/j.ica.2013.09.029'.

Automatic conversion script
Id: cif_fix_values 6433 2018-09-21 13:16:33Z andrius 
;
_cod_original_sg_symbol_H-M P21/c
_cod_database_code 1543579

loop_
_symmetry_equiv_pos_as_xyz
'x, y, z'
'-x, y+1/2, -z+1/2'
'-x, -y, -z'
'x, -y-1/2, z-1/2'

loop_
_atom_site_label
_atom_site_type_symbol
_atom_site_fract_x
_atom_site_fract_y
_atom_site_fract_z
_atom_site_U_iso_or_equiv
_atom_site_adp_type
_atom_site_occupancy
_atom_site_symmetry_multiplicity
_atom_site_calc_flag
_atom_site_refinement_flags
_atom_site_disorder_assembly
_atom_site_disorder_group
Cu1 Cu 1.04634(18) 0.02762(7) 0.09763(8) 0.0549(3) Uani 1 1 d . . .
Cu2 Cu 0.54245(19) 0.02967(8) 0.10213(9) 0.0654(4) Uani 1 1 d . . .
I1 I 0.73118(7) 0.09083(3) -0.04054(3) 0.03629(16) Uani 1 1 d . . .
I3 I 1.31405(8) 0.14226(3) 0.15513(4) 0.04187(17) Uani 1 1 d . . .
I4 I 0.86025(8) -0.02092(4) 0.23264(4) 0.04263(17) Uani 1 1 d . . .
N1 N -0.0815(10) 0.2122(4) 0.3503(5) 0.0468(17) Uani 1 1 d . . .
N2 N 0.1149(11) 0.1658(4) 0.4821(5) 0.0439(17) Uani 1 1 d . . .
C1 C -0.1544(14) 0.2556(6) 0.2582(7) 0.059(3) Uani 1 1 d . . .
H1A H -0.1478 0.3123 0.2710 0.089 Uiso 1 1 calc R . .
H1B H -0.2957 0.2406 0.2288 0.089 Uiso 1 1 calc R . .
H1C H -0.0679 0.2427 0.2140 0.089 Uiso 1 1 calc R . .
C2 C -0.1962(14) 0.1574(6) 0.3922(8) 0.055(2) Uani 1 1 d . . .
H2 H -0.3348 0.1437 0.3665 0.066 Uiso 1 1 calc R . .
C3 C -0.0807(14) 0.1295(5) 0.4710(8) 0.053(2) Uani 1 1 d . . .
H3 H -0.1185 0.0922 0.5132 0.064 Uiso 1 1 calc R . .
C4 C 0.1057(12) 0.2154(5) 0.4076(6) 0.0379(18) Uani 1 1 d . . .
C5 C 0.2754(13) 0.2667(6) 0.3912(7) 0.052(2) Uani 1 1 d . . .
H5A H 0.4024 0.2364 0.4033 0.077 Uiso 1 1 calc R . .
H5B H 0.2925 0.3118 0.4352 0.077 Uiso 1 1 calc R . .
H5C H 0.2421 0.2855 0.3243 0.077 Uiso 1 1 calc R . .
C6 C 0.2984(14) 0.1413(5) 0.5551(6) 0.045(2) Uani 1 1 d . . .
H6A H 0.2600 0.1308 0.6167 0.054 Uiso 1 1 calc R . .
H6B H 0.3979 0.1851 0.5662 0.054 Uiso 1 1 calc R . .
C7 C 0.4014(11) 0.0674(4) 0.5255(5) 0.0313(16) Uani 1 1 d . . .
C8 C 0.3579(12) 0.0405(5) 0.4281(5) 0.0371(18) Uani 1 1 d . . .
H8 H 0.2609 0.0673 0.3796 0.044 Uiso 1 1 calc R . .
C9 C 0.5386(12) 0.0270(5) 0.5958(5) 0.0354(18) Uani 1 1 d . . .
H9 H 0.5646 0.0442 0.6609 0.043 Uiso 1 1 calc R . .

loop_
_atom_site_aniso_label
_atom_site_aniso_U_11
_atom_site_aniso_U_22
_atom_site_aniso_U_33
_atom_site_aniso_U_23
_atom_site_aniso_U_13
_atom_site_aniso_U_12
Cu1 0.0567(7) 0.0572(8) 0.0519(7) -0.0016(5) 0.0151(5) -0.0076(6)
Cu2 0.0630(8) 0.0648(9) 0.0631(8) -0.0002(6) 0.0041(6) 0.0124(6)
I1 0.0340(3) 0.0364(3) 0.0384(3) 0.0032(2) 0.0085(2) 0.0049(2)
I3 0.0422(3) 0.0396(3) 0.0432(3) -0.0035(2) 0.0090(2) -0.0035(2)
I4 0.0415(3) 0.0507(4) 0.0360(3) 0.0046(2) 0.0097(2) 0.0011(2)
N1 0.039(4) 0.044(4) 0.054(4) -0.012(4) 0.006(3) -0.001(3)
N2 0.052(4) 0.030(4) 0.054(4) 0.004(3) 0.020(3) 0.003(3)
C1 0.049(5) 0.062(7) 0.058(6) -0.006(5) -0.003(4) 0.006(5)
C2 0.039(5) 0.047(6) 0.081(7) -0.009(5) 0.018(5) -0.013(4)
C3 0.050(5) 0.034(5) 0.086(7) 0.007(5) 0.036(5) -0.007(4)
C4 0.039(4) 0.036(5) 0.041(4) -0.006(4) 0.012(3) 0.003(4)
C5 0.052(5) 0.050(6) 0.052(5) -0.010(4) 0.011(4) -0.019(4)
C6 0.066(6) 0.032(5) 0.039(5) 0.003(4) 0.016(4) 0.006(4)
C7 0.040(4) 0.025(4) 0.030(4) 0.003(3) 0.010(3) -0.002(3)
C8 0.039(4) 0.041(5) 0.033(4) 0.008(3) 0.012(3) 0.001(4)
C9 0.053(5) 0.033(5) 0.023(4) 0.001(3) 0.015(3) -0.004(4)

loop_
_atom_type_symbol
_atom_type_description
_atom_type_scat_dispersion_real
_atom_type_scat_dispersion_imag
_atom_type_scat_source
C C 0.0033 0.0016 'International Tables Vol C Tables 4.2.6.8 and 6.1.1.4'
H H 0.0000 0.0000 'International Tables Vol C Tables 4.2.6.8 and 6.1.1.4'
Cu Cu 0.3201 1.2651 'International Tables Vol C Tables 4.2.6.8 and 6.1.1.4'
I I -0.4742 1.8119 'International Tables Vol C Tables 4.2.6.8 and 6.1.1.4'
N N 0.0061 0.0033 'International Tables Vol C Tables 4.2.6.8 and 6.1.1.4'

loop_
_geom_angle_atom_site_label_1
_geom_angle_atom_site_label_2
_geom_angle_atom_site_label_3
_geom_angle
_geom_angle_site_symmetry_1
_geom_angle_site_symmetry_3
I3 Cu1 I4 114.03(6) . .
I3 Cu1 I1 104.53(8) . 3_755
I4 Cu1 I1 111.73(7) . 3_755
I3 Cu1 I1 106.75(7) . .
I4 Cu1 I1 102.81(8) . .
I1 Cu1 I1 117.26(6) 3_755 .
I3 Cu1 Cu1 121.18(7) . 3_755
I4 Cu1 Cu1 124.64(8) . 3_755
I1 Cu1 Cu1 58.70(5) 3_755 3_755
I1 Cu1 Cu1 58.57(6) . 3_755
I4 Cu2 I3 117.52(7) . 1_455
I4 Cu2 I1 110.75(7) . 3_655
I3 Cu2 I1 103.58(8) 1_455 3_655
I4 Cu2 I1 101.42(8) . .
I3 Cu2 I1 109.01(7) 1_455 .
I1 Cu2 I1 115.08(6) 3_655 .
I4 Cu2 Cu2 120.81(8) . 3_655
I3 Cu2 Cu2 121.55(7) 1_455 3_655
I1 Cu2 Cu2 58.84(5) 3_655 3_655
I1 Cu2 Cu2 56.24(6) . 3_655
Cu1 I1 Cu1 62.74(6) 3_755 .
Cu1 I1 Cu2 74.47(8) 3_755 3_655
Cu1 I1 Cu2 106.43(7) . 3_655
Cu1 I1 Cu2 108.20(6) 3_755 .
Cu1 I1 Cu2 75.27(7) . .
Cu2 I1 Cu2 64.92(6) 3_655 .
Cu1 I3 Cu2 77.42(8) . 1_655
Cu2 I4 Cu1 80.34(8) . .
C4 N1 C2 107.4(8) . .
C4 N1 C1 126.1(8) . .
C2 N1 C1 126.5(7) . .
C4 N2 C3 108.3(7) . .
C4 N2 C6 127.4(7) . .
C3 N2 C6 123.6(7) . .
N1 C1 H1A 109.5 . .
N1 C1 H1B 109.5 . .
H1A C1 H1B 109.5 . .
N1 C1 H1C 109.5 . .
H1A C1 H1C 109.5 . .
H1B C1 H1C 109.5 . .
C3 C2 N1 109.1(8) . .
C3 C2 H2 125.4 . .
N1 C2 H2 125.4 . .
C2 C3 N2 106.7(8) . .
C2 C3 H3 126.7 . .
N2 C3 H3 126.7 . .
N1 C4 N2 108.5(7) . .
N1 C4 C5 125.1(8) . .
N2 C4 C5 126.4(8) . .
C4 C5 H5A 109.5 . .
C4 C5 H5B 109.5 . .
H5A C5 H5B 109.5 . .
C4 C5 H5C 109.5 . .
H5A C5 H5C 109.5 . .
H5B C5 H5C 109.5 . .
N2 C6 C7 113.2(7) . .
N2 C6 H6A 108.9 . .
C7 C6 H6A 108.9 . .
N2 C6 H6B 108.9 . .
C7 C6 H6B 108.9 . .
H6A C6 H6B 107.8 . .
C9 C7 C8 119.8(7) . .
C9 C7 C6 118.5(6) . .
C8 C7 C6 121.7(7) . .
C7 C8 C9 119.5(7) . 3_656
C7 C8 H8 120.3 . .
C9 C8 H8 120.3 3_656 .
C7 C9 C8 120.7(7) . 3_656
C7 C9 H9 119.7 . .
C8 C9 H9 119.7 3_656 .

loop_
_geom_bond_atom_site_label_1
_geom_bond_atom_site_label_2
_geom_bond_distance
_geom_bond_site_symmetry_2
Cu1 I3 2.599(2) .
Cu1 I4 2.6122(19) .
Cu1 I1 2.693(2) 3_755
Cu1 I1 2.697(2) .
Cu1 Cu1 2.806(3) 3_755
Cu2 I4 2.576(2) .
Cu2 I3 2.623(2) 1_455
Cu2 I1 2.704(2) 3_655
Cu2 I1 2.783(2) .
Cu2 Cu2 2.946(3) 3_655
I1 Cu1 2.693(2) 3_755
I1 Cu2 2.704(2) 3_655
I3 Cu2 2.623(2) 1_655
N1 C4 1.306(9) .
N1 C2 1.400(11) .
N1 C1 1.456(11) .
N2 C4 1.319(10) .
N2 C3 1.403(11) .
N2 C6 1.446(10) .
C1 H1A 0.9600 .
C1 H1B 0.9600 .
C1 H1C 0.9600 .
C2 C3 1.270(13) .
C2 H2 0.9300 .
C3 H3 0.9300 .
C4 C5 1.471(11) .
C5 H5A 0.9600 .
C5 H5B 0.9600 .
C5 H5C 0.9600 .
C6 C7 1.511(10) .
C6 H6A 0.9700 .
C6 H6B 0.9700 .
C7 C9 1.350(10) .
C7 C8 1.395(10) .
C8 C9 1.398(11) 3_656
C8 H8 0.9300 .
C9 C8 1.398(11) 3_656
C9 H9 0.9300 .

loop_
_geom_torsion_atom_site_label_1
_geom_torsion_atom_site_label_2
_geom_torsion_atom_site_label_3
_geom_torsion_atom_site_label_4
_geom_torsion
_geom_torsion_site_symmetry_1
_geom_torsion_site_symmetry_2
_geom_torsion_site_symmetry_3
_geom_torsion_site_symmetry_4
I3 Cu1 I1 Cu1 116.73(8) . . . 3_755
I4 Cu1 I1 Cu1 -122.97(8) . . . 3_755
I1 Cu1 I1 Cu1 0.0 3_755 . . 3_755
I3 Cu1 I1 Cu2 178.96(4) . . . 3_655
I4 Cu1 I1 Cu2 -60.75(6) . . . 3_655
I1 Cu1 I1 Cu2 62.23(7) 3_755 . . 3_655
Cu1 Cu1 I1 Cu2 62.23(7) 3_755 . . 3_655
I3 Cu1 I1 Cu2 -123.35(6) . . . .
I4 Cu1 I1 Cu2 -3.06(4) . . . .
I1 Cu1 I1 Cu2 119.92(7) 3_755 . . .
Cu1 Cu1 I1 Cu2 119.92(7) 3_755 . . .
I4 Cu2 I1 Cu1 57.28(6) . . . 3_755
I3 Cu2 I1 Cu1 -178.10(4) 1_455 . . 3_755
I1 Cu2 I1 Cu1 -62.29(7) 3_655 . . 3_755
Cu2 Cu2 I1 Cu1 -62.29(7) 3_655 . . 3_755
I4 Cu2 I1 Cu1 3.08(4) . . . .
I3 Cu2 I1 Cu1 127.70(6) 1_455 . . .
I1 Cu2 I1 Cu1 -116.49(7) 3_655 . . .
Cu2 Cu2 I1 Cu1 -116.49(7) 3_655 . . .
I4 Cu2 I1 Cu2 119.57(8) . . . 3_655
I3 Cu2 I1 Cu2 -115.81(8) 1_455 . . 3_655
I1 Cu2 I1 Cu2 0.0 3_655 . . 3_655
I4 Cu1 I3 Cu2 121.96(6) . . . 1_655
I1 Cu1 I3 Cu2 -0.33(4) 3_755 . . 1_655
I1 Cu1 I3 Cu2 -125.23(7) . . . 1_655
Cu1 Cu1 I3 Cu2 -62.26(8) 3_755 . . 1_655
I3 Cu2 I4 Cu1 -121.80(8) 1_455 . . .
I1 Cu2 I4 Cu1 119.49(6) 3_655 . . .
I1 Cu2 I4 Cu1 -3.12(4) . . . .
Cu2 Cu2 I4 Cu1 54.21(10) 3_655 . . .
I3 Cu1 I4 Cu2 118.38(7) . . . .
I1 Cu1 I4 Cu2 -123.37(5) 3_755 . . .
I1 Cu1 I4 Cu2 3.24(4) . . . .
Cu1 Cu1 I4 Cu2 -57.22(10) 3_755 . . .
C4 N1 C2 C3 -0.1(11) . . . .
C1 N1 C2 C3 178.0(9) . . . .
N1 C2 C3 N2 -0.2(10) . . . .
C4 N2 C3 C2 0.5(10) . . . .
C6 N2 C3 C2 -170.7(8) . . . .
C2 N1 C4 N2 0.4(9) . . . .
C1 N1 C4 N2 -177.7(7) . . . .
C2 N1 C4 C5 -179.1(8) . . . .
C1 N1 C4 C5 2.8(13) . . . .
C3 N2 C4 N1 -0.6(9) . . . .
C6 N2 C4 N1 170.2(7) . . . .
C3 N2 C4 C5 178.9(8) . . . .
C6 N2 C4 C5 -10.3(13) . . . .
C4 N2 C6 C7 -89.7(10) . . . .
C3 N2 C6 C7 79.7(10) . . . .
N2 C6 C7 C9 -163.2(7) . . . .
N2 C6 C7 C8 16.8(10) . . . .
C9 C7 C8 C9 -1.7(12) . . . 3_656
C6 C7 C8 C9 178.3(7) . . . 3_656
C8 C7 C9 C8 1.7(12) . . . 3_656
C6 C7 C9 C8 -178.3(7) . . . 3_656
